data_4000068
loop_
_publ_author_name
'Pivovar, Adam M.'
'Holman, K. Travis'
'Ward, Michael D.'

_publ_section_title
;
 Shape-Selective Separation of Molecular Isomers with Tunable
 Hydrogen-Bonded Host Frameworks
;
_journal_issue 9
_journal_name_full 'Chemistry of Materials'
_journal_page_first 3018
_journal_paper_doi 10.1021/cm0104452
_journal_volume 13
_journal_year 2001
_chemical_compound_source 'J. Swift, Prof. M. Ward'
_chemical_formula_sum 'C26 H32 N6 O6 S2'
_chemical_formula_weight 588.70
_chemical_name_common 98296
_chemical_name_systematic
; 
 ? 
;
_space_group_IT_number 2
_symmetry_cell_setting triclinic
_symmetry_space_group_name_Hall '-P 1'
_symmetry_space_group_name_H-M 'P -1'
_atom_sites_solution_hydrogens geom
_atom_sites_solution_primary direct
_atom_sites_solution_secondary difmap
_audit_creation_method SHELXL
_cell_angle_alpha 90.319(1)
_cell_angle_beta 97.553(1)
_cell_angle_gamma 118.995(1)
_cell_formula_units_Z 1
_cell_length_a 7.3080(4)
_cell_length_b 7.4666(5)
_cell_length_c 15.0563(9)
_cell_measurement_reflns_used 2827
_cell_measurement_temperature 173(2)
_cell_volume 710.08(8)
_computing_cell_refinement 'SMART, Siemens'
_computing_data_collection 'SMART, Siemens'
_computing_data_reduction 'SAINT, Siemens'
_computing_molecular_graphics 'SHELXTL, Siemens'
_computing_structure_refinement 'SHELXL-93 (Sheldrick, 1993)'
_computing_structure_solution 'SHELXS-86 (Sheldrick, 1990)'
_diffrn_ambient_temperature 173(2)
_diffrn_measurement_device 'SMART platform CCD, Bruker (or Siemens)'
_diffrn_measurement_method 'omega scans'
_diffrn_radiation_monochromator graphite
_diffrn_radiation_source 'normal-focus sealed tube'
_diffrn_radiation_type MoK\a
_diffrn_radiation_wavelength 0.71073
_diffrn_reflns_av_R_equivalents 0.0369
_diffrn_reflns_av_sigmaI/netI 0.0671
_diffrn_reflns_limit_h_max 8
_diffrn_reflns_limit_h_min -8
_diffrn_reflns_limit_k_max 5
_diffrn_reflns_limit_k_min -8
_diffrn_reflns_limit_l_max 17
_diffrn_reflns_limit_l_min -17
_diffrn_reflns_number 4208
_diffrn_reflns_theta_max 25.08
_diffrn_reflns_theta_min 1.37
_exptl_absorpt_coefficient_mu 0.239
_exptl_absorpt_correction_T_max 1.000000
_exptl_absorpt_correction_T_min 0.536914
_exptl_absorpt_correction_type 'simulated psi scans (SADABS)'
_exptl_crystal_colour colorless
_exptl_crystal_density_diffrn 1.377
_exptl_crystal_description 'hexagonal plate'
_exptl_crystal_F_000 310
_exptl_crystal_size_max 0.9
_exptl_crystal_size_mid 0.3
_exptl_crystal_size_min 0.3
_refine_diff_density_max 0.966
_refine_diff_density_min -0.996
_refine_diff_density_rms 0.120
_refine_ls_extinction_method none
_refine_ls_goodness_of_fit_all 1.001
_refine_ls_goodness_of_fit_obs 1.043
_refine_ls_hydrogen_treatment refall
_refine_ls_matrix_type full
_refine_ls_number_parameters 252
_refine_ls_number_reflns 2446
_refine_ls_number_restraints 0
_refine_ls_restrained_S_all 1.027
_refine_ls_restrained_S_obs 1.043
_refine_ls_R_factor_all 0.0842
_refine_ls_R_factor_obs 0.0681
_refine_ls_shift/esd_max 0.001
_refine_ls_shift/esd_mean 0.000
_refine_ls_structure_factor_coef Fsqd
_refine_ls_weighting_details 'w=1/[\s^2^(Fo^2^)+(0.1360P)^2^+0.0000P] where P=(Fo^2^+2Fc^2^)/3'
_refine_ls_weighting_scheme calc
_refine_ls_wR_factor_all 0.1938
_refine_ls_wR_factor_obs 0.1692
_reflns_number_observed 1859
_reflns_number_total 2447
_reflns_observed_criterion >2sigma(I)
_cod_data_source_file cm0104452.cif
_cod_data_source_block 98296
_cod_depositor_comments
;
The following automatic conversions were performed:

'_symmetry_cell_setting' value 'Triclinic' changed to 'triclinic'
according to /home/saulius/struct/CIF-dictionaries/cif_core.dic
dictionary named 'cif_core.dic' version 2.4.2 from 2011-04-26.

Automatic conversion script
Id: cif_fix_values 2827 2014-09-09 07:05:25Z andrius 

The following automatic conversions were performed:

'_refine_ls_weighting_scheme' value 'calc
w=1/[\s^2^(Fo^2^)+(0.1360P)^2^+0.0000P] where P=(Fo^2^+2Fc^2^)/3' was
changed to 'calc'. New tag '_refine_ls_weighting_details' was
created. The value of the new tag was set to
'w=1/[\s^2^(Fo^2^)+(0.1360P)^2^+0.0000P] where P=(Fo^2^+2Fc^2^)/3'.

Automatic conversion script
Id: cif_fix_values 3143 2015-03-26 13:38:13Z robertas 
;
_cod_original_cell_volume 710.08(7)
_cod_original_sg_symbol_H-M P-1
_cod_database_code 4000068

loop_
_symmetry_equiv_pos_as_xyz
'x, y, z'
'-x, -y, -z'

loop_
_atom_site_aniso_label
_atom_site_aniso_U_11
_atom_site_aniso_U_22
_atom_site_aniso_U_33
_atom_site_aniso_U_23
_atom_site_aniso_U_13
_atom_site_aniso_U_12
S1 0.0261(5) 0.0311(5) 0.0151(4) 0.0026(3) 0.0021(3) 0.0109(4)
O1 0.0302(12) 0.0286(13) 0.0236(12) 0.0064(10) 0.0046(9) 0.0109(11)
O2 0.0293(12) 0.0387(14) 0.0214(12) 0.0024(10) 0.0028(9) 0.0155(11)
O3 0.0248(12) 0.0334(14) 0.0207(12) 0.0014(9) 0.0016(9) 0.0103(10)
C1 0.027(2) 0.026(2) 0.016(2) 0.0032(12) 0.0001(12) 0.0097(14)
C2 0.045(2) 0.088(3) 0.020(2) 0.001(2) 0.000(2) 0.043(2)
C3 0.047(2) 0.082(3) 0.018(2) -0.002(2) 0.002(2) 0.041(2)
C4 0.027(2) 0.023(2) 0.021(2) 0.0042(13) 0.0027(13) 0.0086(14)
C5 0.033(2) 0.103(4) 0.018(2) 0.006(2) 0.0004(15) 0.036(2)
C6 0.038(2) 0.090(3) 0.020(2) 0.006(2) 0.006(2) 0.036(2)
N1 0.030(2) 0.030(2) 0.038(2) 0.0025(13) 0.0033(12) 0.0112(15)
N2 0.028(2) 0.036(2) 0.029(2) 0.0013(12) 0.0036(12) 0.0122(14)
N3 0.0248(15) 0.038(2) 0.030(2) 0.0068(13) 0.0057(12) 0.0148(14)
C7 0.030(2) 0.034(2) 0.0111(15) -0.0001(13) 0.0004(12) 0.013(2)
C8 0.031(5) 0.037(2) 0.040(3) 0.004(2) 0.009(4) 0.015(3)
C9 0.027(9) 0.035(6) 0.054(8) -0.003(4) 0.008(8) 0.011(8)
C10 0.032(4) 0.030(4) 0.029(4) 0.003(3) 0.008(3) 0.004(3)
C11 0.036(4) 0.029(4) 0.029(4) 0.004(3) 0.008(3) 0.009(3)
C12 0.032(4) 0.026(4) 0.029(4) -0.001(3) 0.004(3) 0.010(3)
C13 0.049(5) 0.059(6) 0.028(4) 0.007(4) 0.005(3) 0.028(5)
C8D 0.031(5) 0.037(2) 0.040(3) 0.004(2) 0.009(4) 0.015(3)
C9D 0.025(8) 0.040(6) 0.036(7) -0.001(4) 0.000(7) 0.011(7)
C10D 0.050(5) 0.046(5) 0.031(5) -0.001(4) 0.007(4) 0.023(4)
C11D 0.038(4) 0.028(4) 0.034(4) 0.004(3) 0.002(3) 0.013(3)
C12D 0.035(4) 0.025(4) 0.036(4) 0.005(3) 0.009(3) 0.015(3)
C13D 0.051(6) 0.064(7) 0.034(5) 0.008(4) 0.008(4) 0.026(5)

loop_
_atom_site_label
_atom_site_type_symbol
_atom_site_fract_x
_atom_site_fract_y
_atom_site_fract_z
_atom_site_U_iso_or_equiv
_atom_site_thermal_displace_type
_atom_site_occupancy
_atom_site_calc_flag
_atom_site_refinement_flags
_atom_site_disorder_group
S1 S 0.34752(12) -0.08203(13) 0.14266(5) 0.0256(3) Uani 1 d . .
O1 O 0.4415(3) 0.1260(3) 0.11307(15) 0.0289(6) Uani 1 d . .
O2 O 0.4477(4) -0.1959(4) 0.11484(14) 0.0305(6) Uani 1 d . .
O3 O 0.1178(3) -0.1933(4) 0.11920(14) 0.0282(6) Uani 1 d . .
C1 C 0.3987(5) -0.0552(5) 0.2617(2) 0.0247(7) Uani 1 d . .
C2 C 0.2584(6) -0.0405(7) 0.3099(2) 0.0471(11) Uani 1 d . .
H2 H 0.1336(6) -0.0453(7) 0.2794(2) 0.083(17) Uiso 1 calc R .
C3 C 0.2995(6) -0.0186(7) 0.4033(2) 0.0454(11) Uani 1 d . .
H3 H 0.2010(6) -0.0094(7) 0.4358(2) 0.070(15) Uiso 1 calc R .
C4 C 0.4802(5) -0.0099(5) 0.4500(2) 0.0253(7) Uani 1 d . .
C5 C 0.6216(6) -0.0171(8) 0.4001(3) 0.0506(12) Uani 1 d . .
H5 H 0.7499(6) -0.0057(8) 0.4303(3) 0.085(17) Uiso 1 calc R .
C6 C 0.5823(6) -0.0406(7) 0.3068(2) 0.0472(11) Uani 1 d . .
H6 H 0.6822(6) -0.0466(7) 0.2742(2) 0.087(17) Uiso 1 calc R .
N1 N 0.7950(4) 0.6486(5) 0.9073(2) 0.0345(7) Uani 1 d . .
H1NA H 0.7240(4) 0.7159(5) 0.9071(2) 0.053(13) Uiso 1 calc R .
H1NB H 0.7286(4) 0.5140(5) 0.9082(2) 0.040(11) Uiso 1 calc R .
N2 N 1.1071(5) 0.6477(5) 0.9065(2) 0.0328(7) Uani 1 d . .
H2NA H 1.2445(5) 0.7140(5) 0.9057(2) 0.018(8) Uiso 1 calc R .
H2NB H 1.0398(5) 0.5131(5) 0.9074(2) 0.044(12) Uiso 1 calc R .
N3 N 1.1006(4) 0.9517(4) 0.9050(2) 0.0310(7) Uani 1 d . .
H3NA H 1.2379(4) 1.0195(4) 0.9042(2) 0.031(10) Uiso 1 calc R .
H3NB H 1.0290(4) 1.0184(4) 0.9049(2) 0.040(11) Uiso 1 calc R .
C7 C 1.0019(5) 0.7499(5) 0.9063(2) 0.0269(8) Uani 1 d . .
C8 C 0.2074(80) 0.4278(86) 0.4997(40) 0.036(2) Uani 0.506(6) d P 1
H8 H 0.2973(80) 0.3983(86) 0.5411(40) 0.040(22) Uiso 0.506(6) calc PR 1
C9 C 0.2161(24) 0.4172(34) 0.4043(15) 0.040(4) Uani 0.506(6) d P 1
H9 H 0.3131(24) 0.3843(34) 0.3823(15) 0.031(23) Uiso 0.506(6) calc PR 1
C10 C 0.0763(11) 0.4570(11) 0.3455(5) 0.035(2) Uani 0.506(6) d P 1
H10 H 0.0809(11) 0.4503(11) 0.2828(5) 0.109(42) Uiso 0.506(6) calc PR 1
C11 C -0.0651(11) 0.5046(11) 0.3739(5) 0.034(2) Uani 0.506(6) d P 1
C12 C -0.0696(11) 0.5195(11) 0.4697(5) 0.031(2) Uani 0.506(6) d P 1
C13 C -0.2139(15) 0.5420(15) 0.3088(5) 0.045(2) Uani 0.506(6) d P 1
H13A H -0.2074(15) 0.6709(15) 0.3279(5) 0.090(82) Uiso 0.506(6) calc PR 1
H13B H -0.3585(15) 0.4284(15) 0.3072(5) 0.192(127) Uiso 0.506(6) calc PR 1
H13C H -0.1735(15) 0.5511(15) 0.2488(5) 0.055(25) Uiso 0.506(6) calc PR 1
C8D C 0.2211(82) 0.4272(88) 0.4969(41) 0.036(2) Uani 0.494(6) d P 2
H8D H 0.1247(82) 0.3982(88) 0.5384(41) 0.027(20) Uiso 0.494(6) calc PR 2
C9D C 0.1471(24) 0.4127(34) 0.4094(15) 0.036(4) Uani 0.494(6) d P 2
H9D H 0.0036(24) 0.3765(34) 0.3898(15) 0.053(27) Uiso 0.494(6) calc PR 2
C10D C 0.2881(14) 0.4526(13) 0.3474(6) 0.042(2) Uani 0.494(6) d P 2
H10D H 0.2378(14) 0.4431(13) 0.2851(6) 0.057(27) Uiso 0.494(6) calc PR 2
C11D C 0.4952(12) 0.5048(11) 0.3740(5) 0.035(2) Uani 0.494(6) d P 2
C12D C 0.5695(12) 0.5179(11) 0.4684(5) 0.032(2) Uani 0.494(6) d P 2
C13D C 0.6371(15) 0.5391(18) 0.3062(6) 0.051(2) Uani 0.494(6) d P 2
H13D H 0.6642(15) 0.4232(18) 0.3022(6) 0.033(30) Uiso 0.494(6) calc PR 2
H13E H 0.7714(15) 0.6661(18) 0.3242(6) 0.037(47) Uiso 0.494(6) calc PR 2
H13F H 0.5695(15) 0.5507(18) 0.2475(6) 0.086(34) Uiso 0.494(6) calc PR 2

loop_
_atom_type_symbol
_atom_type_description
_atom_type_scat_dispersion_real
_atom_type_scat_dispersion_imag
_atom_type_scat_source
C C 0.0033 0.0016 'International Tables Vol C Tables 4.2.6.8 and 6.1.1.4'
H H 0.0000 0.0000 'International Tables Vol C Tables 4.2.6.8 and 6.1.1.4'
O O 0.0106 0.0060 'International Tables Vol C Tables 4.2.6.8 and 6.1.1.4'
N N 0.0061 0.0033 'International Tables Vol C Tables 4.2.6.8 and 6.1.1.4'
S S 0.1246 0.1234 'International Tables Vol C Tables 4.2.6.8 and 6.1.1.4'

loop_
_geom_angle_atom_site_label_1
_geom_angle_atom_site_label_2
_geom_angle_atom_site_label_3
_geom_angle
_geom_angle_site_symmetry_1
_geom_angle_site_symmetry_3
O2 S1 O3 113.18(14) . .
O2 S1 O1 112.62(14) . .
O3 S1 O1 112.37(13) . .
O2 S1 C1 105.92(14) . .
O3 S1 C1 105.56(14) . .
O1 S1 C1 106.46(14) . .
C6 C1 C2 119.3(3) . .
C6 C1 S1 120.6(3) . .
C2 C1 S1 120.1(3) . .
C1 C2 C3 119.9(3) . .
C1 C2 H2 120.0(2) . .
C3 C2 H2 120.0(2) . .
C4 C3 C2 121.6(4) . .
C4 C3 H3 119.2(2) . .
C2 C3 H3 119.2(2) . .
C5 C4 C3 117.2(3) . .
C5 C4 C4 121.9(4) . 2_656
C3 C4 C4 121.0(4) . 2_656
C4 C5 C6 121.9(3) . .
C4 C5 H5 119.0(2) . .
C6 C5 H5 119.0(2) . .
C1 C6 C5 120.0(3) . .
C1 C6 H6 120.0(2) . .
C5 C6 H6 120.0(2) . .
C7 N1 H1NA 120.0(2) . .
C7 N1 H1NB 120.0(2) . .
H1NA N1 H1NB 120.0 . .
C7 N2 H2NA 120.0(2) . .
C7 N2 H2NB 120.0(2) . .
H2NA N2 H2NB 120.0 . .
C7 N3 H3NA 120.0(2) . .
C7 N3 H3NB 120.0(2) . .
H3NA N3 H3NB 120.0 . .
N3 C7 N2 120.7(3) . .
N3 C7 N1 119.7(3) . .
N2 C7 N1 119.6(3) . .
C12 C8 C9 120.1(40) 2_566 .
C12 C8 H8 119.9(25) 2_566 .
C9 C8 H8 119.9(22) . .
C10 C9 C8 117.9(24) . .
C10 C9 H9 121.1(8) . .
C8 C9 H9 121.1(22) . .
C11 C10 C9 123.2(10) . .
C11 C10 H10 118.4(4) . .
C9 C10 H10 118.4(8) . .
C10 C11 C12 118.6(7) . .
C10 C11 C13 121.5(7) . .
C12 C11 C13 119.9(7) . .
C8 C12 C12 120.8(25) 2_566 2_566
C8 C12 C11 119.8(26) 2_566 .
C12 C12 C11 119.3(8) 2_566 .
C11 C13 H13A 109.5(5) . .
C11 C13 H13B 109.5(4) . .
H13A C13 H13B 109.5 . .
C11 C13 H13C 109.5(4) . .
H13A C13 H13C 109.5 . .
H13B C13 H13C 109.5 . .
C9D C8D C12D 124.6(46) . 2_666
C9D C8D H8D 117.7(24) . .
C12D C8D H8D 117.7(26) 2_666 .
C8D C9D C10D 118.1(26) . .
C8D C9D H9D 121.0(25) . .
C10D C9D H9D 121.0(8) . .
C11D C10D C9D 122.0(10) . .
C11D C10D H10D 119.0(5) . .
C9D C10D H10D 119.0(8) . .
C10D C11D C12D 118.6(7) . .
C10D C11D C13D 120.4(8) . .
C12D C11D C13D 121.0(7) . .
C8D C12D C12D 116.7(26) 2_666 2_666
C8D C12D C11D 123.3(27) 2_666 .
C12D C12D C11D 120.0(8) 2_666 .
C11D C13D H13D 109.5(5) . .
C11D C13D H13E 109.5(5) . .
H13D C13D H13E 109.5 . .
C11D C13D H13F 109.5(5) . .
H13D C13D H13F 109.5 . .
H13E C13D H13F 109.5 . .

loop_
_geom_bond_atom_site_label_1
_geom_bond_atom_site_label_2
_geom_bond_distance
_geom_bond_site_symmetry_2
S1 O2 1.454(3) .
S1 O3 1.457(2) .
S1 O1 1.462(2) .
S1 C1 1.772(3) .
C1 C6 1.375(5) .
C1 C2 1.376(5) .
C2 C3 1.390(5) .
C2 H2 0.95 .
C3 C4 1.384(5) .
C3 H3 0.95 .
C4 C5 1.377(5) .
C4 C4 1.488(6) 2_656
C5 C6 1.388(5) .
C5 H5 0.95 .
C6 H6 0.95 .
N1 C7 1.326(4) .
N1 H1NA 0.88 .
N1 H1NB 0.88 .
N2 C7 1.320(4) .
N2 H2NA 0.88 .
N2 H2NB 0.88 .
N3 C7 1.320(4) .
N3 H3NA 0.88 .
N3 H3NB 0.88 .
C8 C12 1.37(6) 2_566
C8 C9 1.45(6) .
C8 H8 0.95 .
C9 C10 1.41(2) .
C9 H9 0.95 .
C10 C11 1.360(10) .
C10 H10 0.95 .
C11 C12 1.452(10) .
C11 C13 1.496(11) .
C12 C8 1.37(6) 2_566
C12 C12 1.413(15) 2_566
C13 H13A 0.98 .
C13 H13B 0.98 .
C13 H13C 0.98 .
C8D C9D 1.34(6) .
C8D C12D 1.40(5) 2_666
C8D H8D 0.95 .
C9D C10D 1.41(2) .
C9D H9D 0.95 .
C10D C11D 1.368(11) .
C10D H10D 0.95 .
C11D C12D 1.439(10) .
C11D C13D 1.485(11) .
C12D C8D 1.40(5) 2_666
C12D C12D 1.415(14) 2_666
C13D H13D 0.98 .
C13D H13E 0.98 .
C13D H13F 0.98 .

loop_
_geom_torsion_atom_site_label_1
_geom_torsion_atom_site_label_2
_geom_torsion_atom_site_label_3
_geom_torsion_atom_site_label_4
_geom_torsion
_geom_torsion_site_symmetry_1
_geom_torsion_site_symmetry_4
O2 S1 C1 C6 31.6(4) . .
O3 S1 C1 C6 151.9(3) . .
O1 S1 C1 C6 -88.5(3) . .
O2 S1 C1 C2 -151.1(3) . .
O3 S1 C1 C2 -30.8(4) . .
O1 S1 C1 C2 88.9(3) . .
C6 C1 C2 C3 -2.3(6) . .
S1 C1 C2 C3 -179.7(3) . .
C1 C2 C3 C4 0.4(7) . .
C2 C3 C4 C5 2.0(7) . .
C2 C3 C4 C4 -178.9(4) . 2_656
C3 C4 C5 C6 -2.6(7) . .
C4 C4 C5 C6 178.4(4) 2_656 .
C2 C1 C6 C5 1.8(7) . .
S1 C1 C6 C5 179.2(3) . .
C4 C5 C6 C1 0.7(7) . .
C12 C8 C9 C10 -1.6(55) 2_566 .
C8 C9 C10 C11 0.0(33) . .
C9 C10 C11 C12 1.3(14) . .
C9 C10 C11 C13 -178.8(12) . .
C10 C11 C12 C8 178.4(27) . 2_566
C13 C11 C12 C8 -1.4(28) . 2_566
C10 C11 C12 C12 -1.2(12) . 2_566
C13 C11 C12 C12 179.0(8) . 2_566
C12D C8D C9D C10D 0.9(63) 2_666 .
C8D C9D C10D C11D 0.1(37) . .
C9D C10D C11D C12D 0.3(16) . .
C9D C10D C11D C13D 178.0(13) . .
C10D C11D C12D C8D -179.1(29) . 2_666
C13D C11D C12D C8D 3.3(30) . 2_666
C10D C11D C12D C12D -1.5(12) . 2_666
C13D C11D C12D C12D -179.2(9) . 2_666
